data_7058409
loop_
_publ_author_name
'Peigneguy, Fanny'
'Allain, Magali'
'Cougnon, Charles'
'Fr\`ere, Pierre'
'Siegler, Benjamin'
'Bressy, Christine'
'Gohier, Fr\'ed\'eric'

_publ_section_title
;
 Syntheses and NMR and XRD studies of carbohydrate--ferrocene conjugates
;
_journal_issue 24
_journal_name_full 'New Journal of Chemistry'
_journal_page_first 9706
_journal_paper_doi 10.1039/C9NJ01563A
_journal_volume 43
_journal_year 2019
_chemical_absolute_configuration ad
_chemical_formula_moiety 'C24 H24 Fe N4 O7, C H4 O, H2 O'
_chemical_formula_sum 'C25 H30 Fe N4 O9'
_chemical_formula_weight 586.38
_space_group_IT_number 19
_space_group_name_Hall 'P 2ac 2ab'
_space_group_name_H-M_alt 'P 21 21 21'
_symmetry_cell_setting orthorhombic
_symmetry_Int_Tables_number 19
_symmetry_space_group_name_Hall 'P 2ac 2ab'
_symmetry_space_group_name_H-M 'P 21 21 21'
_atom_sites_solution_hydrogens mixed
_atom_sites_solution_primary direct
_atom_sites_solution_secondary difmap
_audit_creation_date 2018-04-20T17:32:56-00:00
_audit_creation_method 'WinGX routine CIF_UPDATE'
_audit_update_record
;
2019-02-12 deposited with the CCDC.    2019-05-27 downloaded from the CCDC.
;
_cell_angle_alpha 90
_cell_angle_beta 90
_cell_angle_gamma 90
_cell_formula_units_Z 4
_cell_length_a 7.38700(10)
_cell_length_b 9.4146(2)
_cell_length_c 36.6094(6)
_cell_measurement_reflns_used 4607
_cell_measurement_temperature 149.9(3)
_cell_measurement_theta_max 75.962
_cell_measurement_theta_min 4.777
_cell_volume 2546.02(8)
_computing_cell_refinement 'CrysAlisPro 1.171.38.46 (Rigaku OD, 2015)'
_computing_data_collection 'CrysAlisPro 1.171.38.46 (Rigaku OD, 2015)'
_computing_data_reduction 'CrysAlisPro 1.171.38.46 (Rigaku OD, 2015)'
_computing_molecular_graphics 'DIAMOND 3.2k (Crystal Impact GbR, 2014)'
_computing_publication_material 'WinGX publication routines (Farrugia, 2012)'
_computing_structure_refinement 'SHELXL-2016/4 (Sheldrick, 2016)'
_computing_structure_solution 'SHELXS-2013/1 (Sheldrick, 2013)'
_diffrn_ambient_temperature 149.9(3)
_diffrn_detector_area_resol_mean 5.199
_diffrn_measured_fraction_theta_full 0.985
_diffrn_measured_fraction_theta_max 0.98
_diffrn_measurement_device_type 'SuperNova, Single source at offset, AtlasS2'
_diffrn_measurement_method '\w scans'
_diffrn_radiation_monochromator mirror
_diffrn_radiation_type CuK\a
_diffrn_radiation_wavelength 1.54184
_diffrn_reflns_av_R_equivalents 0.0339
_diffrn_reflns_av_unetI/netI 0.0457
_diffrn_reflns_Laue_measured_fraction_full 0.985
_diffrn_reflns_Laue_measured_fraction_max 0.98
_diffrn_reflns_limit_h_max 7
_diffrn_reflns_limit_h_min -9
_diffrn_reflns_limit_k_max 9
_diffrn_reflns_limit_k_min -11
_diffrn_reflns_limit_l_max 45
_diffrn_reflns_limit_l_min -32
_diffrn_reflns_number 7709
_diffrn_reflns_point_group_measured_fraction_full 0.883
_diffrn_reflns_point_group_measured_fraction_max 0.879
_diffrn_reflns_theta_full 76
_diffrn_reflns_theta_max 76.382
_diffrn_reflns_theta_min 4.832
_exptl_absorpt_coefficient_mu 5.294
_exptl_absorpt_correction_T_max 1
_exptl_absorpt_correction_T_min 0.55701
_exptl_absorpt_correction_type multi-scan
_exptl_absorpt_process_details
;
        CrysAlisPro 1.171.38.46 (Rigaku Oxford Diffraction, 2015)
        Empirical absorption correction using spherical harmonics,
 implemented in SCALE3 ABSPACK scaling algorithm.
;
_exptl_crystal_colour yellow
_exptl_crystal_density_diffrn 1.53
_exptl_crystal_description needle
_exptl_crystal_F_000 1224
_exptl_crystal_size_max 0.37
_exptl_crystal_size_mid 0.161
_exptl_crystal_size_min 0.076
_refine_diff_density_max 0.323
_refine_diff_density_min -0.301
_refine_diff_density_rms 0.063
_refine_ls_abs_structure_details
;
 Flack x determined using 1539 quotients [(I+)-(I-)]/[(I+)+(I-)]
 (Parsons, Flack and Wagner, Acta Cryst. B69 (2013) 249-259).
;
_refine_ls_abs_structure_Flack -0.007(3)
_refine_ls_extinction_method none
_refine_ls_goodness_of_fit_ref 1.025
_refine_ls_hydrogen_treatment constr
_refine_ls_matrix_type full
_refine_ls_number_parameters 360
_refine_ls_number_reflns 4688
_refine_ls_number_restraints 0
_refine_ls_restrained_S_all 1.025
_refine_ls_R_factor_all 0.0336
_refine_ls_R_factor_gt 0.0311
_refine_ls_shift/su_max 0
_refine_ls_shift/su_mean 0
_refine_ls_structure_factor_coef Fsqd
_refine_ls_weighting_details 'w=1/[\s^2^(Fo^2^)+(0.0334P)^2^+0.9139P] where P=(Fo^2^+2Fc^2^)/3'
_refine_ls_weighting_scheme calc
_refine_ls_wR_factor_gt 0.076
_refine_ls_wR_factor_ref 0.0794
_reflns_Friedel_coverage 0.554
_reflns_Friedel_fraction_full 0.745
_reflns_Friedel_fraction_max 0.741
_reflns_number_gt 4526
_reflns_number_total 4688
_reflns_threshold_expression 'I > 2\s(I)'
_cod_data_source_file c9nj01563a2.cif
_cod_data_source_block fap57b
_cod_depositor_comments 'Adding full bibliography for 7058409--7058413.cif.'
_cod_database_code 7058409

loop_
_symmetry_equiv_pos_as_xyz
'x, y, z'
'-x+1/2, -y, z+1/2'
'x+1/2, -y+1/2, -z'
'-x, y+1/2, -z+1/2'

loop_
_atom_site_label
_atom_site_type_symbol
_atom_site_fract_x
_atom_site_fract_y
_atom_site_fract_z
_atom_site_U_iso_or_equiv
_atom_site_adp_type
_atom_site_occupancy
_atom_site_site_symmetry_order
_atom_site_calc_flag
_atom_site_refinement_flags_posn
_atom_site_refinement_flags_adp
C1 C 1.0844(4) 0.2327(3) 0.04822(7) 0.0218(5) Uani 1 1 d . .
C2 C 1.1664(4) 0.3642(3) 0.05088(8) 0.0239(6) Uani 1 1 d . .
H2 H 1.240316 0.398058 0.032244 0.029 Uiso 1 1 calc R U
C3 C 1.1358(4) 0.4443(3) 0.08196(8) 0.0232(6) Uani 1 1 d . .
H3 H 1.18678 0.534258 0.084037 0.028 Uiso 1 1 calc R U
C4 C 1.0289(4) 0.3909(3) 0.11016(7) 0.0195(5) Uani 1 1 d . .
C5 C 0.9502(4) 0.2565(3) 0.10746(8) 0.0230(6) Uani 1 1 d . .
H5 H 0.880944 0.220367 0.126525 0.028 Uiso 1 1 calc R U
C6 C 0.9770(4) 0.1775(3) 0.07585(8) 0.0227(5) Uani 1 1 d . .
H6 H 0.923523 0.088673 0.073264 0.027 Uiso 1 1 calc R U
C7 C 0.9147(4) 0.4327(3) 0.17053(7) 0.0203(5) Uani 1 1 d . .
H7 H 0.962761 0.341214 0.178854 0.024 Uiso 1 1 calc R U
C8 C 0.9413(4) 0.5468(3) 0.19958(7) 0.0217(5) Uani 1 1 d . .
H8 H 0.903268 0.638934 0.189795 0.026 Uiso 1 1 calc R U
C9 C 0.8278(4) 0.5110(3) 0.23294(7) 0.0231(6) Uani 1 1 d . .
H9 H 0.87821 0.425611 0.24438 0.028 Uiso 1 1 calc R U
C10 C 0.6319(4) 0.4822(3) 0.22331(7) 0.0214(6) Uani 1 1 d . .
H10 H 0.571642 0.570747 0.216184 0.026 Uiso 1 1 calc R U
C11 C 0.6214(4) 0.3735(3) 0.19195(7) 0.0199(5) Uani 1 1 d . .
H11 H 0.665325 0.280951 0.200428 0.024 Uiso 1 1 calc R U
C12 C 0.4295(4) 0.3594(3) 0.17819(8) 0.0231(6) Uani 1 1 d . .
H12A H 0.347633 0.355894 0.198884 0.028 Uiso 1 1 calc R U
H12B H 0.399064 0.442562 0.163809 0.028 Uiso 1 1 calc R U
C13 C 0.4576(4) 0.2046(3) 0.12140(7) 0.0209(5) Uani 1 1 d . .
H13 H 0.522331 0.264031 0.105881 0.025 Uiso 1 1 calc R U
C14 C 0.3960(4) 0.0695(3) 0.11411(7) 0.0197(5) Uani 1 1 d . .
C15 C 0.4069(4) -0.0153(3) 0.08091(7) 0.0210(5) Uani 1 1 d . .
C16 C 0.3050(4) -0.1412(3) 0.07370(9) 0.0244(6) Uani 1 1 d . .
H16 H 0.22324 -0.184347 0.089526 0.029 Uiso 1 1 calc R U
C17 C 0.3509(4) -0.1890(4) 0.03789(8) 0.0290(6) Uani 1 1 d . .
H17 H 0.304107 -0.2687 0.026225 0.035 Uiso 1 1 calc R U
C18 C 0.4800(5) -0.0941(3) 0.02326(8) 0.0279(7) Uani 1 1 d . .
H18 H 0.532968 -0.100841 0.000282 0.033 Uiso 1 1 calc R U
C19 C 0.5155(4) 0.0138(3) 0.04959(8) 0.0238(6) Uani 1 1 d . .
H19 H 0.595146 0.089507 0.046845 0.029 Uiso 1 1 calc R U
C20 C 0.6715(5) -0.2747(4) 0.11750(8) 0.0296(7) Uani 1 1 d . .
H20 H 0.620539 -0.264423 0.140574 0.035 Uiso 1 1 calc R U
C21 C 0.6282(5) -0.3825(3) 0.09145(9) 0.0313(7) Uani 1 1 d . .
H21 H 0.54556 -0.455946 0.094775 0.038 Uiso 1 1 calc R U
C22 C 0.7326(5) -0.3582(3) 0.05982(9) 0.0284(7) Uani 1 1 d . .
H22 H 0.729126 -0.411923 0.038515 0.034 Uiso 1 1 calc R U
C23 C 0.8438(4) -0.2381(3) 0.06602(9) 0.0270(6) Uani 1 1 d . .
H23 H 0.926827 -0.199364 0.049723 0.032 Uiso 1 1 calc R U
C24 C 0.8046(4) -0.1872(4) 0.10201(8) 0.0265(6) Uani 1 1 d . .
H24 H 0.858369 -0.109242 0.11323 0.032 Uiso 1 1 calc R U
N1 N 1.1033(4) 0.1504(3) 0.01443(7) 0.0279(6) Uani 1 1 d . .
N2 N 0.4038(4) 0.2322(3) 0.15587(6) 0.0211(5) Uani 1 1 d . .
N3 N 0.3127(4) 0.1224(3) 0.16978(7) 0.0264(5) Uani 1 1 d . .
N4 N 0.3076(4) 0.0222(3) 0.14456(7) 0.0265(5) Uani 1 1 d . .
O1 O 1.0138(4) 0.0410(2) 0.01120(6) 0.0357(5) Uani 1 1 d . .
O2 O 1.2070(4) 0.1952(3) -0.00914(6) 0.0392(6) Uani 1 1 d . .
O3 O 1.0081(3) 0.4804(2) 0.13928(5) 0.0234(4) Uani 1 1 d . .
O4 O 0.7289(3) 0.4209(2) 0.16150(5) 0.0218(4) Uani 1 1 d . .
O5 O 1.1240(3) 0.5542(2) 0.21013(5) 0.0233(4) Uani 1 1 d . .
H5A H 1.173102 0.62058 0.19957 0.035 Uiso 1 1 calc R U
O6 O 0.8473(3) 0.6263(3) 0.25767(6) 0.0321(5) Uani 1 1 d . .
H6A H 0.794081 0.607971 0.276754 0.048 Uiso 1 1 calc R U
O7 O 0.5451(3) 0.4226(3) 0.25442(6) 0.0297(5) Uani 1 1 d . .
H7A H 0.455398 0.469802 0.259555 0.045 Uiso 1 1 calc R U
FE1 Fe 0.57502(6) -0.18401(5) 0.07053(2) 0.01875(11) Uani 1 1 d . .
O8 O 0.2547(3) 0.5589(3) 0.27951(6) 0.0305(5) Uani 1 1 d . .
H8A H 0.182543 0.563247 0.262533 0.046 Uiso 1 1 calc R U
C25 C 0.1813(6) 0.4761(5) 0.30764(11) 0.0498(10) Uani 1 1 d . .
H25A H 0.26794 0.467447 0.32706 0.075 Uiso 1 1 calc R U
H25B H 0.152277 0.383392 0.298393 0.075 Uiso 1 1 calc R U
H25C H 0.073418 0.520549 0.316734 0.075 Uiso 1 1 calc R U
O9 O 1.3242(4) 0.7664(3) 0.18661(7) 0.0369(6) Uani 1 1 d G .
H9A H 1.293378 0.832651 0.172122 0.055 Uiso 1 1 d G U
H9B H 1.366248 0.809159 0.205212 0.055 Uiso 1 1 d G U

loop_
_atom_site_aniso_label
_atom_site_aniso_U_11
_atom_site_aniso_U_22
_atom_site_aniso_U_33
_atom_site_aniso_U_23
_atom_site_aniso_U_13
_atom_site_aniso_U_12
C1 0.0256(13) 0.0243(13) 0.0155(11) -0.0011(10) 0.0007(12) 0.0065(12)
C2 0.0260(14) 0.0270(14) 0.0185(12) 0.0044(11) 0.0053(12) 0.0037(12)
C3 0.0283(14) 0.0206(13) 0.0209(12) 0.0017(11) 0.0043(12) -0.0011(12)
C4 0.0208(13) 0.0218(13) 0.0160(12) -0.0016(10) 0.0001(11) 0.0028(11)
C5 0.0242(14) 0.0258(13) 0.0190(12) 0.0003(11) 0.0064(12) -0.0014(12)
C6 0.0222(12) 0.0220(13) 0.0238(13) -0.0015(12) -0.0003(11) 0.0007(11)
C7 0.0242(13) 0.0201(12) 0.0165(11) 0.0004(10) 0.0039(12) 0.0021(12)
C8 0.0259(14) 0.0209(12) 0.0183(12) -0.0026(10) 0.0013(12) 0.0023(12)
C9 0.0290(15) 0.0250(14) 0.0152(12) -0.0024(11) 0.0013(12) -0.0001(13)
C10 0.0252(14) 0.0254(14) 0.0136(11) 0.0002(10) 0.0040(11) 0.0006(11)
C11 0.0229(13) 0.0204(12) 0.0164(12) 0.0007(10) 0.0044(11) 0.0000(11)
C12 0.0258(14) 0.0235(13) 0.0200(12) -0.0048(10) 0.0027(12) 0.0039(12)
C13 0.0216(13) 0.0232(13) 0.0179(12) 0.0024(11) 0.0028(11) -0.0006(11)
C14 0.0198(13) 0.0213(12) 0.0180(12) 0.0025(10) -0.0010(11) 0.0011(11)
C15 0.0244(13) 0.0195(12) 0.0192(12) 0.0026(10) -0.0036(11) 0.0045(11)
C16 0.0184(12) 0.0299(14) 0.0248(14) -0.0015(12) 0.0001(12) 0.0010(11)
C17 0.0311(15) 0.0310(15) 0.0249(14) -0.0075(13) -0.0086(12) 0.0004(14)
C18 0.0328(16) 0.0340(16) 0.0168(12) 0.0000(12) -0.0025(12) 0.0080(13)
C19 0.0291(14) 0.0222(13) 0.0200(13) 0.0060(11) -0.0012(12) 0.0034(12)
C20 0.0330(16) 0.0348(16) 0.0208(13) 0.0073(12) -0.0036(13) 0.0081(14)
C21 0.0307(16) 0.0216(14) 0.0416(18) 0.0102(13) -0.0052(14) -0.0042(13)
C22 0.0314(16) 0.0231(14) 0.0308(15) -0.0071(12) -0.0030(13) 0.0065(12)
C23 0.0221(13) 0.0336(15) 0.0254(14) -0.0009(12) 0.0010(12) 0.0038(12)
C24 0.0273(14) 0.0289(14) 0.0233(13) -0.0016(13) -0.0092(12) 0.0026(13)
N1 0.0373(14) 0.0266(13) 0.0198(11) -0.0002(10) 0.0010(11) 0.0102(11)
N2 0.0236(11) 0.0219(11) 0.0179(10) 0.0004(9) 0.0026(10) -0.0002(10)
N3 0.0329(14) 0.0271(12) 0.0190(11) 0.0004(10) 0.0028(11) -0.0048(11)
N4 0.0335(13) 0.0248(12) 0.0211(11) 0.0007(10) 0.0041(11) -0.0048(11)
O1 0.0484(14) 0.0299(11) 0.0287(11) -0.0078(10) 0.0009(11) 0.0012(11)
O2 0.0609(16) 0.0352(12) 0.0216(10) 0.0001(10) 0.0157(11) 0.0054(13)
O3 0.0302(10) 0.0229(10) 0.0170(9) -0.0015(8) 0.0070(8) -0.0009(8)
O4 0.0243(10) 0.0264(10) 0.0149(8) 0.0000(8) 0.0016(8) 0.0006(8)
O5 0.0251(10) 0.0260(10) 0.0189(9) 0.0013(8) 0.0028(8) -0.0024(9)
O6 0.0396(13) 0.0369(12) 0.0198(10) -0.0112(9) 0.0088(10) -0.0096(11)
O7 0.0316(12) 0.0380(12) 0.0196(9) 0.0013(9) 0.0089(9) -0.0002(10)
FE1 0.02095(19) 0.01880(19) 0.01650(19) 0.00002(17) -0.00049(18) 0.00011(18)
O8 0.0331(12) 0.0322(11) 0.0263(10) 0.0006(10) -0.0038(10) -0.0020(10)
C25 0.049(2) 0.056(2) 0.045(2) 0.0209(19) 0.0094(19) 0.002(2)
O9 0.0509(15) 0.0303(12) 0.0297(12) 0.0047(9) -0.0016(12) -0.0109(12)

loop_
_atom_type_symbol
_atom_type_description
_atom_type_scat_dispersion_real
_atom_type_scat_dispersion_imag
_atom_type_scat_source
C C 0.0181 0.0091 'International Tables Vol C Tables 4.2.6.8 and 6.1.1.4'
H H 0 0 'International Tables Vol C Tables 4.2.6.8 and 6.1.1.4'
N N 0.0311 0.018 'International Tables Vol C Tables 4.2.6.8 and 6.1.1.4'
O O 0.0492 0.0322 'International Tables Vol C Tables 4.2.6.8 and 6.1.1.4'
Fe Fe -1.1336 3.1974 'International Tables Vol C Tables 4.2.6.8 and 6.1.1.4'

loop_
_geom_angle_atom_site_label_1
_geom_angle_atom_site_label_2
_geom_angle_atom_site_label_3
_geom_angle
C2 C1 C6 122.3(3)
C2 C1 N1 119.4(3)
C6 C1 N1 118.2(3)
C1 C2 C3 118.3(3)
C1 C2 H2 120.8
C3 C2 H2 120.8
C2 C3 C4 120.3(3)
C2 C3 H3 119.8
C4 C3 H3 119.8
O3 C4 C3 114.7(2)
O3 C4 C5 124.5(3)
C3 C4 C5 120.7(3)
C6 C5 C4 119.0(3)
C6 C5 H5 120.5
C4 C5 H5 120.5
C5 C6 C1 119.2(3)
C5 C6 H6 120.4
C1 C6 H6 120.4
O3 C7 O4 108.1(2)
O3 C7 C8 106.2(2)
O4 C7 C8 110.1(2)
O3 C7 H7 110.8
O4 C7 H7 110.8
C8 C7 H7 110.8
O5 C8 C9 108.7(2)
O5 C8 C7 110.5(2)
C9 C8 C7 109.5(2)
O5 C8 H8 109.4
C9 C8 H8 109.4
C7 C8 H8 109.4
O6 C9 C10 112.5(2)
O6 C9 C8 106.7(2)
C10 C9 C8 112.3(2)
O6 C9 H9 108.4
C10 C9 H9 108.4
C8 C9 H9 108.4
O7 C10 C9 108.4(2)
O7 C10 C11 108.1(2)
C9 C10 C11 109.9(2)
O7 C10 H10 110.1
C9 C10 H10 110.1
C11 C10 H10 110.1
O4 C11 C12 106.7(2)
O4 C11 C10 110.1(2)
C12 C11 C10 110.7(2)
O4 C11 H11 109.8
C12 C11 H11 109.8
C10 C11 H11 109.8
N2 C12 C11 112.4(2)
N2 C12 H12A 109.1
C11 C12 H12A 109.1
N2 C12 H12B 109.1
C11 C12 H12B 109.1
H12A C12 H12B 107.9
N2 C13 C14 105.2(2)
N2 C13 H13 127.4
C14 C13 H13 127.4
N4 C14 C13 107.5(2)
N4 C14 C15 121.9(3)
C13 C14 C15 130.5(3)
C19 C15 C16 107.9(3)
C19 C15 C14 126.7(3)
C16 C15 C14 125.4(3)
C19 C15 FE1 70.06(16)
C16 C15 FE1 69.04(16)
C14 C15 FE1 127.8(2)
C17 C16 C15 107.8(3)
C17 C16 FE1 69.66(17)
C15 C16 FE1 70.06(16)
C17 C16 H16 126.1
C15 C16 H16 126.1
FE1 C16 H16 125.8
C18 C17 C16 108.0(3)
C18 C17 FE1 70.13(18)
C16 C17 FE1 69.40(16)
C18 C17 H17 126
C16 C17 H17 126
FE1 C17 H17 126.1
C17 C18 C19 108.6(3)
C17 C18 FE1 69.50(17)
C19 C18 FE1 70.14(17)
C17 C18 H18 125.7
C19 C18 H18 125.7
FE1 C18 H18 126.2
C15 C19 C18 107.7(3)
C15 C19 FE1 69.38(16)
C18 C19 FE1 69.33(17)
C15 C19 H19 126.1
C18 C19 H19 126.1
FE1 C19 H19 126.7
C24 C20 C21 107.7(3)
C24 C20 FE1 70.10(17)
C21 C20 FE1 70.01(18)
C24 C20 H20 126.1
C21 C20 H20 126.1
FE1 C20 H20 125.3
C22 C21 C20 108.1(3)
C22 C21 FE1 69.59(18)
C20 C21 FE1 69.26(18)
C22 C21 H21 126
C20 C21 H21 126
FE1 C21 H21 126.8
C21 C22 C23 108.4(3)
C21 C22 FE1 70.25(19)
C23 C22 FE1 70.09(17)
C21 C22 H22 125.8
C23 C22 H22 125.8
FE1 C22 H22 125.4
C22 C23 C24 107.3(3)
C22 C23 FE1 69.56(18)
C24 C23 FE1 69.40(17)
C22 C23 H23 126.3
C24 C23 H23 126.3
FE1 C23 H23 126.3
C20 C24 C23 108.5(3)
C20 C24 FE1 69.87(18)
C23 C24 FE1 69.80(17)
C20 C24 H24 125.8
C23 C24 H24 125.8
FE1 C24 H24 126.1
O2 N1 O1 123.7(3)
O2 N1 C1 118.1(3)
O1 N1 C1 118.2(3)
N3 N2 C13 110.9(2)
N3 N2 C12 119.1(2)
C13 N2 C12 130.0(2)
N4 N3 N2 107.5(2)
N3 N4 C14 108.9(2)
C4 O3 C7 119.4(2)
C7 O4 C11 112.2(2)
C8 O5 H5A 109.5
C9 O6 H6A 109.5
C10 O7 H7A 109.5
C16 FE1 C17 40.94(12)
C16 FE1 C20 112.03(13)
C17 FE1 C20 139.80(14)
C16 FE1 C22 136.48(13)
C17 FE1 C22 109.28(13)
C20 FE1 C22 68.23(13)
C16 FE1 C24 141.28(13)
C17 FE1 C24 177.30(14)
C20 FE1 C24 40.03(14)
C22 FE1 C24 68.03(13)
C16 FE1 C15 40.90(12)
C17 FE1 C15 68.63(12)
C20 FE1 C15 112.21(12)
C22 FE1 C15 177.38(13)
C24 FE1 C15 114.06(12)
C16 FE1 C18 68.37(13)
C17 FE1 C18 40.37(14)
C20 FE1 C18 179.53(14)
C22 FE1 C18 111.32(13)
C24 FE1 C18 139.77(14)
C15 FE1 C18 68.24(12)
C16 FE1 C23 176.76(13)
C17 FE1 C23 136.88(12)
C20 FE1 C23 68.18(13)
C22 FE1 C23 40.35(13)
C24 FE1 C23 40.80(12)
C15 FE1 C23 142.26(13)
C18 FE1 C23 111.40(13)
C16 FE1 C21 110.19(13)
C17 FE1 C21 110.59(14)
C20 FE1 C21 40.74(14)
C22 FE1 C21 40.16(14)
C24 FE1 C21 67.65(13)
C15 FE1 C21 138.58(13)
C18 FE1 C21 138.99(13)
C23 FE1 C21 67.72(13)
C16 FE1 C19 68.52(12)
C17 FE1 C19 68.29(13)
C20 FE1 C19 139.75(13)
C22 FE1 C19 140.64(13)
C24 FE1 C19 113.49(13)
C15 FE1 C19 40.56(11)
C18 FE1 C19 40.53(12)
C23 FE1 C19 113.56(13)
C21 FE1 C19 178.68(14)
C25 O8 H8A 109.5
O8 C25 H25A 109.5
O8 C25 H25B 109.5
H25A C25 H25B 109.5
O8 C25 H25C 109.5
H25A C25 H25C 109.5
H25B C25 H25C 109.5
H9A O9 H9B 104.5

loop_
_geom_bond_atom_site_label_1
_geom_bond_atom_site_label_2
_geom_bond_distance
C1 C2 1.382(4)
C1 C6 1.387(4)
C1 N1 1.466(4)
C2 C3 1.383(4)
C2 H2 0.93
C3 C4 1.394(4)
C3 H3 0.93
C4 O3 1.368(3)
C4 C5 1.396(4)
C5 C6 1.390(4)
C5 H5 0.93
C6 H6 0.93
C7 O3 1.410(3)
C7 O4 1.415(4)
C7 C8 1.524(4)
C7 H7 0.98
C8 O5 1.405(4)
C8 C9 1.519(4)
C8 H8 0.98
C9 O6 1.421(4)
C9 C10 1.514(4)
C9 H9 0.98
C10 O7 1.423(3)
C10 C11 1.540(4)
C10 H10 0.98
C11 O4 1.440(3)
C11 C12 1.510(4)
C11 H11 0.98
C12 N2 1.462(4)
C12 H12A 0.97
C12 H12B 0.97
C13 N2 1.348(3)
C13 C14 1.377(4)
C13 H13 0.93
C14 N4 1.367(4)
C14 C15 1.456(4)
C15 C19 1.426(4)
C15 C16 1.429(4)
C15 FE1 2.052(3)
C16 C17 1.427(4)
C16 FE1 2.039(3)
C16 H16 0.93
C17 C18 1.412(5)
C17 FE1 2.042(3)
C17 H17 0.93
C18 C19 1.424(4)
C18 FE1 2.050(3)
C18 H18 0.93
C19 FE1 2.061(3)
C19 H19 0.93
C20 C24 1.403(5)
C20 C21 1.429(5)
C20 FE1 2.048(3)
C20 H20 0.93
C21 C22 1.410(5)
C21 FE1 2.058(3)
C21 H21 0.93
C22 C23 1.416(5)
C22 FE1 2.049(3)
C22 H22 0.93
C23 C24 1.432(4)
C23 FE1 2.056(3)
C23 H23 0.93
C24 FE1 2.051(3)
C24 H24 0.93
N1 O2 1.228(4)
N1 O1 1.229(4)
N2 N3 1.335(4)
N3 N4 1.320(4)
O5 H5A 0.82
O6 H6A 0.82
O7 H7A 0.82
O8 C25 1.401(4)
O8 H8A 0.82
C25 H25A 0.96
C25 H25B 0.96
C25 H25C 0.96
O9 H9A 0.8498
O9 H9B 0.85
